data_7126223
loop_
_publ_author_name
'Do, Dinh Cao Huan'
'Protchenko, Andrey V.'
'Fuentes, M \'Angeles'
'Hicks, Jamie'
'Vasko, Petra'
'Aldridge, Simon'

_publ_section_title
;
 N-H cleavage vs. Werner complex formation: reactivity of cationic group
 14 tetrelenes towards amines.
;
_journal_issue 34
_journal_name_full 'Chemical communications (Cambridge, England)'
_journal_page_first 4684
_journal_page_last 4687
_journal_paper_doi 10.1039/d0cc00875c
_journal_volume 56
_journal_year 2020
_chemical_formula_moiety 'C16 Al F36 O4, C31 H47 N4 Sn'
_chemical_formula_sum 'C47 H47 Al F36 N4 O4 Sn'
_chemical_formula_weight 1561.55
_chemical_melting_point ?
_space_group_crystal_system monoclinic
_space_group_IT_number 14
_space_group_name_Hall '-P 2yn'
_space_group_name_H-M_alt 'P 1 21/n 1'
_atom_sites_solution_hydrogens geom
_atom_sites_solution_primary dual
_audit_creation_method SHELXL-2017/1
_audit_update_record
;
2020-02-01 deposited with the CCDC.	2020-03-16 downloaded from the CCDC.
;
_cell_angle_alpha 90
_cell_angle_beta 103.1710(10)
_cell_angle_gamma 90
_cell_formula_units_Z 4
_cell_length_a 16.26100(10)
_cell_length_b 19.80550(10)
_cell_length_c 18.81110(10)
_cell_measurement_reflns_used 44280
_cell_measurement_temperature 110(2)
_cell_measurement_theta_max 76.1280
_cell_measurement_theta_min 3.5300
_cell_volume 5898.88(6)
_computing_cell_refinement 'CrysAlisPro 1.171.38.46 (Rigaku OD, 2015)'
_computing_data_collection 'CrysAlisPro 1.171.38.46 (Rigaku OD, 2015)'
_computing_data_reduction 'CrysAlisPro 1.171.38.46 (Rigaku OD, 2015)'
_computing_molecular_graphics 'SHELXLE (HUbschle, 2017)'
_computing_publication_material 'CIFTAB-2014/2 (Sheldrick, 2014)'
_computing_structure_refinement 'SHELXL-2017/1 (Sheldrick, 2017)'
_computing_structure_solution 'SHELXT (Sheldrick, 2015)'
_diffrn_ambient_temperature 110(2)
_diffrn_detector_area_resol_mean 10.4102
_diffrn_measured_fraction_theta_full 1.000
_diffrn_measured_fraction_theta_max 0.994
_diffrn_measurement_device_type 'SuperNova, Dual, Cu at zero, Atlas'
_diffrn_measurement_method '\w scans'
_diffrn_radiation_type CuK\a
_diffrn_radiation_wavelength 1.54184
_diffrn_reflns_av_R_equivalents 0.0421
_diffrn_reflns_av_unetI/netI 0.0220
_diffrn_reflns_Laue_measured_fraction_full 1.000
_diffrn_reflns_Laue_measured_fraction_max 0.994
_diffrn_reflns_limit_h_max 19
_diffrn_reflns_limit_h_min -20
_diffrn_reflns_limit_k_max 23
_diffrn_reflns_limit_k_min -24
_diffrn_reflns_limit_l_max 23
_diffrn_reflns_limit_l_min -22
_diffrn_reflns_number 93156
_diffrn_reflns_point_group_measured_fraction_full 1.000
_diffrn_reflns_point_group_measured_fraction_max 0.994
_diffrn_reflns_theta_full 67.684
_diffrn_reflns_theta_max 76.304
_diffrn_reflns_theta_min 3.574
_diffrn_source 'micro-focus sealed X-ray tube'
_exptl_absorpt_coefficient_mu 5.080
_exptl_absorpt_correction_T_max 1.00000
_exptl_absorpt_correction_T_min 0.49243
_exptl_absorpt_correction_type multi-scan
_exptl_absorpt_process_details
;
CrysAlisPro 1.171.38.46 (Rigaku Oxford Diffraction, 2015)
Empirical absorption correction using spherical harmonics,
 implemented in SCALE3 ABSPACK scaling algorithm.
;
_exptl_crystal_colour yellow
_exptl_crystal_density_diffrn 1.758
_exptl_crystal_density_meas ?
_exptl_crystal_description plate
_exptl_crystal_F_000 3104
_exptl_crystal_size_max 0.18
_exptl_crystal_size_mid 0.18
_exptl_crystal_size_min 0.1
_refine_diff_density_max 1.296
_refine_diff_density_min -0.718
_refine_diff_density_rms 0.096
_refine_ls_extinction_method none
_refine_ls_goodness_of_fit_ref 1.035
_refine_ls_hydrogen_treatment constr
_refine_ls_matrix_type full
_refine_ls_number_parameters 1261
_refine_ls_number_reflns 12311
_refine_ls_number_restraints 2790
_refine_ls_restrained_S_all 1.000
_refine_ls_R_factor_all 0.0470
_refine_ls_R_factor_gt 0.0451
_refine_ls_shift/su_max 0.001
_refine_ls_shift/su_mean 0.000
_refine_ls_structure_factor_coef Fsqd
_refine_ls_weighting_details 'w=1/[\s^2^(Fo^2^)+(0.0743P)^2^+10.5877P] where P=(Fo^2^+2Fc^2^)/3'
_refine_ls_weighting_scheme calc
_refine_ls_wR_factor_gt 0.1257
_refine_ls_wR_factor_ref 0.1278
_reflns_Friedel_coverage 0.000
_reflns_number_gt 11559
_reflns_number_total 12311
_reflns_threshold_expression 'I > 2\s(I)'
_cod_data_source_file d0cc00875c2.cif
_cod_data_source_block 078hdmaf18
_cod_depositor_comments
;
The following automatic conversions were performed:

data item '_chemical_melting_point' value 'not measured' was changed
to '?' -- the value is undefined or not given.

data item '_exptl_crystal_density_meas' value 'not measured' was
changed to '?' -- the value is perceived as not measured.

Automatic conversion script
Id: cif_fix_values 7556 2019-12-06 15:28:31Z antanas 

 Adding full bibliography for 7126216--7126223.cif.
;
_cod_original_sg_symbol_H-M 'P 21/n'
_cod_database_code 7126223
_shelx_shelxl_version_number 2017/1
_shelx_space_group_comment
;
The symmetry employed for this shelxl refinement is uniquely defined
by the following loop, which should always be used as a source of
symmetry information in preference to the above space-group names.
They are only intended as comments.
;

loop_
_space_group_symop_operation_xyz
'x, y, z'
'-x+1/2, y+1/2, -z+1/2'
'-x, -y, -z'
'x-1/2, -y-1/2, z-1/2'

loop_
_atom_site_label
_atom_site_type_symbol
_atom_site_fract_x
_atom_site_fract_y
_atom_site_fract_z
_atom_site_U_iso_or_equiv
_atom_site_adp_type
_atom_site_occupancy
_atom_site_site_symmetry_order
_atom_site_calc_flag
_atom_site_refinement_flags_posn
_atom_site_refinement_flags_adp
_atom_site_refinement_flags_occupancy
_atom_site_disorder_assembly
_atom_site_disorder_group
Al1 Al 0.54572(5) 0.24864(4) 0.37949(4) 0.01617(17) Uani 1 1 d . . . . .
O1 O 0.64079(15) 0.25551(10) 0.35154(12) 0.0257(5) Uani 1 1 d . . . . .
O2 O 0.56826(15) 0.26012(11) 0.47232(11) 0.0267(5) Uani 1 1 d . . . . .
O3 O 0.50534(14) 0.17004(11) 0.35231(12) 0.0297(5) Uani 1 1 d . . . . .
O4 O 0.47315(14) 0.30856(12) 0.33930(13) 0.0318(5) Uani 1 1 d . . . . .
C32 C 0.68367(18) 0.23904(15) 0.30175(15) 0.0212(5) Uani 1 1 d . . . . .
C33 C 0.76891(19) 0.27775(17) 0.31793(16) 0.0312(6) Uani 1 1 d D U . . .
C34 C 0.70312(19) 0.16166(17) 0.30409(16) 0.0319(6) Uani 1 1 d D U . . .
C35 C 0.6347(2) 0.25702(16) 0.22281(17) 0.0299(7) Uani 1 1 d D U . . .
C36 C 0.6212(2) 0.25109(14) 0.53752(16) 0.0233(6) Uani 1 1 d D U . . .
C40 C 0.43683(19) 0.12932(16) 0.34015(16) 0.0266(6) Uani 1 1 d D U . . .
C44 C 0.44436(19) 0.37198(16) 0.33531(17) 0.0284(6) Uani 1 1 d D U . . .
F1 F 0.75822(13) 0.34128(10) 0.33592(12) 0.0381(6) Uani 0.947(4) 1 d D U P A 1
F2 F 0.82463(13) 0.24903(11) 0.37367(11) 0.0331(5) Uani 0.947(4) 1 d D U P A 1
F3 F 0.80613(13) 0.27857(13) 0.26098(11) 0.0377(6) Uani 0.947(4) 1 d D U P A 1
F4 F 0.72296(16) 0.13944(11) 0.37242(11) 0.0424(6) Uani 0.948(4) 1 d D U P B 1
F5 F 0.76703(13) 0.14625(11) 0.27281(12) 0.0374(5) Uani 0.948(4) 1 d D U P B 1
F6 F 0.63614(13) 0.12605(11) 0.26849(12) 0.0390(5) Uani 0.948(4) 1 d D U P B 1
F7 F 0.66684(13) 0.22783(13) 0.17133(10) 0.0374(5) Uani 0.963(3) 1 d D U P C 1
F8 F 0.55391(12) 0.23992(12) 0.21268(11) 0.0361(5) Uani 0.963(3) 1 d D U P C 1
F9 F 0.63693(14) 0.32371(11) 0.21191(11) 0.0395(5) Uani 0.963(3) 1 d D U P C 1
F10 F 0.4631(16) 0.2601(14) 0.5241(15) 0.026(5) Uani 0.056(3) 1 d D U P D 1
F11 F 0.523(2) 0.2491(16) 0.6323(15) 0.035(6) Uani 0.056(3) 1 d D U P D 1
F12 F 0.542(2) 0.3357(13) 0.5764(18) 0.034(6) Uani 0.056(3) 1 d D U P D 1
F13 F 0.715(3) 0.332(2) 0.6070(16) 0.053(7) Uani 0.056(3) 1 d D U P D 1
F14 F 0.743(3) 0.283(2) 0.512(3) 0.067(8) Uani 0.056(3) 1 d D U P D 1
F15 F 0.649(3) 0.3632(17) 0.4979(19) 0.050(7) Uani 0.056(3) 1 d D U P D 1
F16 F 0.644(2) 0.1478(18) 0.6246(19) 0.050(7) Uani 0.056(3) 1 d D U P D 1
F17 F 0.7470(17) 0.2043(19) 0.5973(19) 0.048(7) Uani 0.056(3) 1 d D U P D 1
F18 F 0.664(3) 0.144(3) 0.5144(17) 0.052(8) Uani 0.056(3) 1 d D U P D 1
F19 F 0.5362(4) 0.0428(4) 0.3942(4) 0.0543(16) Uani 0.542(5) 1 d D U P E 1
F20 F 0.4060(9) 0.0122(6) 0.3347(6) 0.057(2) Uani 0.542(5) 1 d D U P E 1
F21 F 0.4917(3) 0.0404(3) 0.2774(3) 0.0693(17) Uani 0.542(5) 1 d D U P E 1
F22 F 0.4180(4) 0.1523(4) 0.2142(3) 0.0623(16) Uani 0.542(5) 1 d D U P E 1
F23 F 0.3175(8) 0.1000(7) 0.2398(7) 0.047(2) Uani 0.542(5) 1 d D U P E 1
F24 F 0.3310(3) 0.1985(2) 0.2716(3) 0.0579(14) Uani 0.542(5) 1 d D U P E 1
F25 F 0.3869(6) 0.2021(3) 0.4197(4) 0.0504(18) Uani 0.542(5) 1 d D U P E 1
F26 F 0.4307(4) 0.1048(3) 0.4620(2) 0.0640(15) Uani 0.542(5) 1 d D U P E 1
F27 F 0.3102(5) 0.1148(5) 0.3849(4) 0.0381(16) Uani 0.542(5) 1 d D U P E 1
F28 F 0.3394(5) 0.3389(4) 0.2385(5) 0.079(3) Uani 0.564(11) 1 d D U P F 1
F29 F 0.3044(4) 0.3555(4) 0.3434(7) 0.085(2) Uani 0.564(11) 1 d D U P F 1
F30 F 0.3274(7) 0.4405(4) 0.2760(6) 0.074(3) Uani 0.564(11) 1 d D U P F 1
F31 F 0.5793(5) 0.4052(4) 0.3190(4) 0.0520(16) Uani 0.564(11) 1 d D U P F 1
F32 F 0.4794(6) 0.4036(5) 0.2252(4) 0.063(2) Uani 0.564(11) 1 d D U P F 1
F33 F 0.4869(7) 0.4838(4) 0.3034(5) 0.0468(16) Uani 0.564(11) 1 d D U P F 1
F34 F 0.4109(6) 0.4633(3) 0.4136(4) 0.0639(18) Uani 0.564(11) 1 d D U P F 1
F35 F 0.5347(5) 0.4181(3) 0.4465(3) 0.0612(17) Uani 0.564(11) 1 d D U P F 1
F36 F 0.4235(5) 0.3639(4) 0.4566(3) 0.064(2) Uani 0.564(11) 1 d D U P F 1
C37 C 0.5413(13) 0.2679(13) 0.5680(15) 0.030(5) Uani 0.056(3) 1 d D U P D 1
C38 C 0.6814(16) 0.3102(11) 0.5394(17) 0.050(5) Uani 0.056(3) 1 d D U P D 1
C39 C 0.6658(15) 0.1853(11) 0.5721(16) 0.039(5) Uani 0.056(3) 1 d D U P D 1
C41 C 0.4689(5) 0.0544(4) 0.3393(4) 0.0478(18) Uani 0.542(5) 1 d D U P E 1
C42 C 0.3759(5) 0.1442(4) 0.2657(4) 0.0408(16) Uani 0.542(5) 1 d D U P E 1
C43 C 0.3903(4) 0.1367(4) 0.4022(4) 0.0416(15) Uani 0.542(5) 1 d D U P E 1
C45 C 0.3512(5) 0.3781(4) 0.2970(6) 0.056(2) Uani 0.564(11) 1 d D U P F 1
C46 C 0.4979(6) 0.4177(5) 0.2959(5) 0.040(2) Uani 0.564(11) 1 d D U P F 1
C47 C 0.4532(6) 0.4056(4) 0.4129(4) 0.0483(19) Uani 0.564(11) 1 d D U P F 1
F1A F 0.766(2) 0.3379(9) 0.2833(17) 0.042(7) Uani 0.053(4) 1 d D U P A 2
F2A F 0.834(2) 0.2800(18) 0.3764(15) 0.055(8) Uani 0.053(4) 1 d D U P A 2
F3A F 0.789(3) 0.2311(14) 0.2716(16) 0.058(8) Uani 0.053(4) 1 d D U P A 2
F4A F 0.670(2) 0.149(2) 0.2330(7) 0.064(8) Uani 0.052(4) 1 d D U P B 2
F5A F 0.7838(8) 0.1429(19) 0.320(2) 0.045(7) Uani 0.052(4) 1 d D U P B 2
F6A F 0.661(2) 0.1240(19) 0.3434(19) 0.058(8) Uani 0.052(4) 1 d D U P B 2
F7A F 0.672(2) 0.2837(16) 0.1721(18) 0.035(8) Uani 0.037(3) 1 d D U P C 2
F8A F 0.630(2) 0.1891(5) 0.209(2) 0.025(6) Uani 0.037(3) 1 d D U P C 2
F9A F 0.5541(10) 0.2794(18) 0.207(2) 0.036(7) Uani 0.037(3) 1 d D U P C 2
F10A F 0.50295(16) 0.27298(17) 0.58746(14) 0.0564(7) Uani 0.944(3) 1 d D U P D 2
F11A F 0.62342(19) 0.26612(15) 0.66430(12) 0.0514(7) Uani 0.944(3) 1 d D U P D 2
F12A F 0.5922(2) 0.35343(14) 0.59352(14) 0.0572(7) Uani 0.944(3) 1 d D U P D 2
F13A F 0.75528(17) 0.29494(17) 0.60471(13) 0.0551(7) Uani 0.944(3) 1 d . U P D 2
F14A F 0.75440(15) 0.24308(14) 0.50401(13) 0.0438(6) Uani 0.944(3) 1 d . U P D 2
F15A F 0.70016(19) 0.34201(14) 0.50200(14) 0.0514(6) Uani 0.944(3) 1 d . U P D 2
F16A F 0.70048(18) 0.16331(14) 0.61024(13) 0.0514(7) Uani 0.944(3) 1 d D U P D 2
F17A F 0.56586(19) 0.15066(14) 0.57569(15) 0.0548(7) Uani 0.944(3) 1 d D U P D 2
F18A F 0.6437(2) 0.14077(15) 0.49799(14) 0.0467(7) Uani 0.944(3) 1 d D U P D 2
F19A F 0.4677(5) 0.0624(4) 0.4444(4) 0.083(2) Uani 0.458(5) 1 d D U P E 2
F20A F 0.4081(11) 0.0093(9) 0.3580(8) 0.069(3) Uani 0.458(5) 1 d D U P E 2
F21A F 0.5329(6) 0.0421(5) 0.3577(6) 0.070(2) Uani 0.458(5) 1 d D U P E 2
F22A F 0.4567(5) 0.0886(4) 0.2284(4) 0.072(2) Uani 0.458(5) 1 d D U P E 2
F23A F 0.3316(10) 0.0889(9) 0.2435(11) 0.065(4) Uani 0.458(5) 1 d D U P E 2
F24A F 0.3997(5) 0.1881(4) 0.2259(3) 0.0561(16) Uani 0.458(5) 1 d D U P E 2
F25A F 0.3230(3) 0.2107(3) 0.3326(4) 0.0573(16) Uani 0.458(5) 1 d D U P E 2
F26A F 0.3974(9) 0.1829(6) 0.4404(5) 0.068(3) Uani 0.458(5) 1 d D U P E 2
F27A F 0.3080(11) 0.1137(10) 0.3757(10) 0.093(5) Uani 0.458(5) 1 d D U P E 2
F28A F 0.3729(8) 0.3377(5) 0.2112(4) 0.073(3) Uani 0.436(11) 1 d D U P F 2
F29A F 0.2983(4) 0.3424(4) 0.2928(7) 0.071(3) Uani 0.436(11) 1 d D U P F 2
F30A F 0.3355(9) 0.4318(6) 0.2489(6) 0.064(3) Uani 0.436(11) 1 d D U P F 2
F31A F 0.5851(6) 0.4047(6) 0.3534(7) 0.068(3) Uani 0.436(11) 1 d D U P F 2
F32A F 0.5125(7) 0.4133(6) 0.2439(7) 0.067(3) Uani 0.436(11) 1 d D U P F 2
F33A F 0.4936(12) 0.4838(7) 0.3281(8) 0.076(4) Uani 0.436(11) 1 d D U P F 2
F34A F 0.3722(7) 0.4448(5) 0.3952(6) 0.073(3) Uani 0.436(11) 1 d D U P F 2
F35A F 0.4896(9) 0.4056(5) 0.4527(5) 0.075(3) Uani 0.436(11) 1 d D U P F 2
F36A F 0.3837(7) 0.3394(5) 0.4300(6) 0.074(3) Uani 0.436(11) 1 d D U P F 2
C37A C 0.5849(3) 0.2867(2) 0.59727(19) 0.0398(8) Uani 0.944(3) 1 d D U P D 2
C38A C 0.7093(2) 0.2834(2) 0.5379(2) 0.0369(8) Uani 0.944(3) 1 d D U P D 2
C39A C 0.6324(2) 0.17514(19) 0.55566(18) 0.0361(8) Uani 0.944(3) 1 d D U P D 2
C41A C 0.4599(6) 0.0601(5) 0.3734(6) 0.056(2) Uani 0.458(5) 1 d D U P E 2
C42A C 0.4029(6) 0.1267(5) 0.2565(5) 0.048(2) Uani 0.458(5) 1 d D U P E 2
C43A C 0.3642(5) 0.1619(5) 0.3730(5) 0.0473(19) Uani 0.458(5) 1 d D U P E 2
C45A C 0.3633(6) 0.3701(6) 0.2705(6) 0.045(2) Uani 0.436(11) 1 d D U P F 2
C46A C 0.5098(7) 0.4201(7) 0.3139(7) 0.043(3) Uani 0.436(11) 1 d D U P F 2
C47A C 0.4192(8) 0.3904(6) 0.4045(6) 0.053(3) Uani 0.436(11) 1 d D U P F 2
Sn1 Sn 0.22110(2) 0.25498(2) 0.50319(2) 0.01990(8) Uani 1 1 d . . . . .
N1 N 0.13438(13) 0.17976(11) 0.51451(11) 0.0148(4) Uani 1 1 d . . . . .
N2 N 0.13248(14) 0.32930(11) 0.51112(11) 0.0153(4) Uani 1 1 d . . . . .
N3 N 0.00608(14) 0.13529(12) 0.53168(12) 0.0194(4) Uani 1 1 d . . . . .
N4 N 0.00366(14) 0.37388(12) 0.52583(13) 0.0192(4) Uani 1 1 d . . . . .
C1 C 0.05517(16) 0.18984(13) 0.52483(13) 0.0152(5) Uani 1 1 d . . . . .
C2 C 0.02072(18) 0.25434(12) 0.52972(14) 0.0155(5) Uani 1 1 d . . . . .
H2 H -0.033814 0.254304 0.540041 0.019 Uiso 1 1 calc R U . . .
C3 C 0.05344(16) 0.31858(13) 0.52191(13) 0.0149(5) Uani 1 1 d . . . . .
C4 C 0.04145(18) 0.07439(14) 0.57065(15) 0.0222(5) Uani 1 1 d . . . . .
H4A H 0.050705 0.040332 0.535495 0.033 Uiso 1 1 calc R U . . .
H4B H 0.002032 0.056661 0.598459 0.033 Uiso 1 1 calc R U . . .
H4C H 0.095345 0.085286 0.604168 0.033 Uiso 1 1 calc R U . . .
C5 C -0.08534(18) 0.14249(16) 0.52204(18) 0.0267(6) Uani 1 1 d . . . . .
H5A H -0.097974 0.158931 0.567517 0.040 Uiso 1 1 calc R U . . .
H5B H -0.112533 0.098572 0.509433 0.040 Uiso 1 1 calc R U . . .
H5C H -0.106748 0.174773 0.482693 0.040 Uiso 1 1 calc R U . . .
C6 C -0.08715(17) 0.36533(15) 0.51721(17) 0.0252(6) Uani 1 1 d . . . . .
H6A H -0.107954 0.331499 0.479360 0.038 Uiso 1 1 calc R U . . .
H6B H -0.115685 0.408462 0.502922 0.038 Uiso 1 1 calc R U . . .
H6C H -0.098853 0.350277 0.563542 0.038 Uiso 1 1 calc R U . . .
C7 C 0.03817(19) 0.43097(15) 0.57245(16) 0.0251(6) Uani 1 1 d . . . . .
H7A H 0.089586 0.416785 0.607436 0.038 Uiso 1 1 calc R U . . .
H7B H -0.003627 0.446589 0.598941 0.038 Uiso 1 1 calc R U . . .
H7C H 0.051674 0.467784 0.542209 0.038 Uiso 1 1 calc R U . . .
C8 C 0.15962(16) 0.11540(13) 0.48873(14) 0.0160(5) Uani 1 1 d . . . . .
C9 C 0.12037(17) 0.09335(13) 0.41788(14) 0.0175(5) Uani 1 1 d . . . . .
C10 C 0.14818(17) 0.03272(14) 0.39385(15) 0.0206(5) Uani 1 1 d . . . . .
H10 H 0.121542 0.016183 0.346835 0.025 Uiso 1 1 calc R U . . .
C11 C 0.21334(18) -0.00395(14) 0.43646(16) 0.0236(6) Uani 1 1 d . . . . .
H11 H 0.231216 -0.045011 0.418657 0.028 Uiso 1 1 calc R U . . .
C12 C 0.25267(18) 0.01939(14) 0.50542(16) 0.0227(5) Uani 1 1 d . . . . .
H12 H 0.298003 -0.005712 0.534240 0.027 Uiso 1 1 calc R U . . .
C13 C 0.22678(17) 0.07904(14) 0.53312(14) 0.0185(5) Uani 1 1 d . . . . .
C14 C 0.27090(17) 0.10153(15) 0.60980(14) 0.0218(5) Uani 1 1 d . . . . .
H14 H 0.239049 0.140957 0.623118 0.026 Uiso 1 1 calc R U . . .
C15 C 0.36169(19) 0.12459(17) 0.61306(17) 0.0292(6) Uani 1 1 d . . . . .
H15A H 0.394215 0.086873 0.599780 0.044 Uiso 1 1 calc R U . . .
H15B H 0.387813 0.139679 0.662686 0.044 Uiso 1 1 calc R U . . .
H15C H 0.361080 0.161966 0.578803 0.044 Uiso 1 1 calc R U . . .
C16 C 0.2714(2) 0.04595(18) 0.66667(17) 0.0328(7) Uani 1 1 d . . . . .
H16A H 0.213569 0.029921 0.663162 0.049 Uiso 1 1 calc R U . . .
H16B H 0.294148 0.064113 0.715663 0.049 Uiso 1 1 calc R U . . .
H16C H 0.306699 0.008315 0.657515 0.049 Uiso 1 1 calc R U . . .
C17 C 0.05193(19) 0.13295(14) 0.36627(14) 0.0220(5) Uani 1 1 d . . . . .
H17 H 0.041251 0.175286 0.391708 0.026 Uiso 1 1 calc R U . . .
C18 C -0.0310(2) 0.09371(17) 0.34552(17) 0.0297(6) Uani 1 1 d . . . . .
H18A H -0.022539 0.052642 0.319025 0.045 Uiso 1 1 calc R U . . .
H18B H -0.074203 0.121894 0.314354 0.045 Uiso 1 1 calc R U . . .
H18C H -0.049563 0.081435 0.389868 0.045 Uiso 1 1 calc R U . . .
C19 C 0.0815(2) 0.15305(18) 0.29721(17) 0.0352(7) Uani 1 1 d . . . . .
H19A H 0.134898 0.177854 0.311096 0.053 Uiso 1 1 calc R U . . .
H19B H 0.038684 0.181802 0.266415 0.053 Uiso 1 1 calc R U . . .
H19C H 0.089730 0.112326 0.270069 0.053 Uiso 1 1 calc R U . . .
C20 C 0.15632(16) 0.39229(13) 0.48159(13) 0.0155(5) Uani 1 1 d . . . . .
C21 C 0.11966(16) 0.40881(13) 0.40810(14) 0.0181(5) Uani 1 1 d . . . . .
C22 C 0.14867(18) 0.46629(14) 0.37902(15) 0.0221(5) Uani 1 1 d . . . . .
H22 H 0.123873 0.478902 0.330104 0.027 Uiso 1 1 calc R U . . .
C23 C 0.21301(18) 0.50560(14) 0.41987(16) 0.0239(6) Uani 1 1 d . . . . .
H23 H 0.232359 0.544381 0.398810 0.029 Uiso 1 1 calc R U . . .
C24 C 0.24891(17) 0.48805(14) 0.49149(15) 0.0211(5) Uani 1 1 d . . . . .
H24 H 0.293294 0.514952 0.519017 0.025 Uiso 1 1 calc R U . . .
C25 C 0.22148(16) 0.43203(13) 0.52396(14) 0.0175(5) Uani 1 1 d . . . . .
C26 C 0.26270(18) 0.41619(14) 0.60325(14) 0.0216(5) Uani 1 1 d . . . . .
H26 H 0.230232 0.378681 0.619660 0.026 Uiso 1 1 calc R U . . .
C27 C 0.2600(2) 0.47764(17) 0.65289(17) 0.0314(7) Uani 1 1 d . . . . .
H27A H 0.292803 0.514704 0.638612 0.047 Uiso 1 1 calc R U . . .
H27B H 0.284222 0.465224 0.703790 0.047 Uiso 1 1 calc R U . . .
H27C H 0.201329 0.492089 0.647846 0.047 Uiso 1 1 calc R U . . .
C28 C 0.3541(2) 0.39250(18) 0.61136(17) 0.0326(7) Uani 1 1 d . . . . .
H28A H 0.354642 0.350351 0.584198 0.049 Uiso 1 1 calc R U . . .
H28B H 0.379937 0.384872 0.663094 0.049 Uiso 1 1 calc R U . . .
H28C H 0.386033 0.427143 0.591973 0.049 Uiso 1 1 calc R U . . .
C29 C 0.05198(18) 0.36587(14) 0.35911(14) 0.0213(5) Uani 1 1 d . . . . .
H29 H 0.042145 0.325002 0.387277 0.026 Uiso 1 1 calc R U . . .
C30 C -0.03162(19) 0.40466(16) 0.33673(17) 0.0282(6) Uani 1 1 d . . . . .
H30A H -0.050774 0.417771 0.380532 0.042 Uiso 1 1 calc R U . . .
H30B H -0.074279 0.375779 0.305963 0.042 Uiso 1 1 calc R U . . .
H30C H -0.023195 0.445216 0.309389 0.042 Uiso 1 1 calc R U . . .
C31 C 0.0811(2) 0.34223(18) 0.29100(17) 0.0337(7) Uani 1 1 d . . . . .
H31A H 0.086960 0.381384 0.260698 0.051 Uiso 1 1 calc R U . . .
H31B H 0.039176 0.311044 0.262916 0.051 Uiso 1 1 calc R U . . .
H31C H 0.135603 0.319172 0.305930 0.051 Uiso 1 1 calc R U . . .

loop_
_atom_site_aniso_label
_atom_site_aniso_U_11
_atom_site_aniso_U_22
_atom_site_aniso_U_33
_atom_site_aniso_U_23
_atom_site_aniso_U_13
_atom_site_aniso_U_12
Al1 0.0157(4) 0.0188(4) 0.0136(4) 0.0005(2) 0.0025(3) 0.0000(2)
O1 0.0252(11) 0.0342(12) 0.0208(10) -0.0012(8) 0.0116(8) -0.0012(8)
O2 0.0281(11) 0.0353(12) 0.0164(9) 0.0007(8) 0.0043(8) 0.0003(9)
O3 0.0298(11) 0.0269(11) 0.0317(11) -0.0052(9) 0.0056(9) -0.0080(9)
O4 0.0277(11) 0.0280(11) 0.0370(12) 0.0067(9) 0.0017(9) 0.0044(9)
C32 0.0197(13) 0.0275(14) 0.0168(12) -0.0005(10) 0.0052(10) -0.0015(10)
C33 0.0276(15) 0.0384(17) 0.0277(14) -0.0013(12) 0.0067(11) -0.0049(13)
C34 0.0322(15) 0.0318(17) 0.0321(15) -0.0044(12) 0.0082(12) 0.0007(12)
C35 0.0233(15) 0.0475(19) 0.0199(14) 0.0000(12) 0.0073(11) 0.0012(12)
C36 0.0244(14) 0.0300(15) 0.0143(12) -0.0032(9) 0.0018(11) 0.0028(10)
C40 0.0256(14) 0.0267(15) 0.0275(14) -0.0048(11) 0.0058(11) -0.0078(11)
C44 0.0243(13) 0.0282(15) 0.0332(15) 0.0103(12) 0.0076(11) 0.0077(11)
F1 0.0388(11) 0.0309(11) 0.0483(13) -0.0071(9) 0.0174(9) -0.0098(8)
F2 0.0209(10) 0.0499(15) 0.0254(10) -0.0048(8) -0.0013(8) -0.0020(8)
F3 0.0304(10) 0.0540(15) 0.0324(10) -0.0018(9) 0.0152(8) -0.0072(9)
F4 0.0586(15) 0.0322(11) 0.0346(11) 0.0066(8) 0.0068(10) 0.0081(10)
F5 0.0317(10) 0.0412(12) 0.0398(12) -0.0061(9) 0.0089(9) 0.0092(9)
F6 0.0384(11) 0.0328(11) 0.0458(12) -0.0128(9) 0.0096(9) -0.0063(9)
F7 0.0330(10) 0.0621(14) 0.0174(8) -0.0040(9) 0.0064(7) 0.0065(10)
F8 0.0206(9) 0.0626(15) 0.0229(9) 0.0014(9) 0.0010(7) -0.0009(8)
F9 0.0446(12) 0.0441(12) 0.0325(10) 0.0145(9) 0.0147(9) 0.0117(9)
F10 0.022(7) 0.029(9) 0.027(8) 0.005(7) 0.008(6) 0.011(6)
F11 0.034(10) 0.044(10) 0.028(8) 0.003(7) 0.009(6) -0.001(8)
F12 0.036(10) 0.032(7) 0.034(10) 0.000(6) 0.004(8) 0.010(6)
F13 0.049(11) 0.048(10) 0.059(8) -0.001(7) 0.003(7) -0.011(8)
F14 0.058(9) 0.075(12) 0.072(12) 0.000(9) 0.023(9) -0.005(8)
F15 0.050(11) 0.051(9) 0.051(10) 0.008(8) 0.013(8) -0.012(7)
F16 0.055(11) 0.047(10) 0.048(9) 0.007(7) 0.013(8) 0.008(8)
F17 0.031(9) 0.066(19) 0.041(16) -0.006(13) -0.002(9) 0.011(9)
F18 0.058(13) 0.047(10) 0.047(10) -0.010(8) -0.001(8) 0.014(8)
F19 0.048(3) 0.034(2) 0.073(3) 0.005(3) -0.004(3) 0.0043(19)
F20 0.061(3) 0.025(3) 0.081(6) 0.002(4) 0.010(4) -0.019(2)
F21 0.054(3) 0.066(3) 0.090(4) -0.054(3) 0.019(2) -0.008(2)
F22 0.061(3) 0.095(5) 0.030(2) -0.001(3) 0.007(2) -0.022(3)
F23 0.030(3) 0.065(4) 0.042(3) -0.009(3) -0.003(3) -0.009(3)
F24 0.037(2) 0.050(3) 0.075(3) 0.011(2) -0.011(2) 0.0029(18)
F25 0.046(3) 0.047(3) 0.070(4) -0.030(3) 0.039(3) -0.018(3)
F26 0.071(3) 0.090(4) 0.032(2) 0.003(2) 0.015(2) -0.028(3)
F27 0.029(3) 0.053(3) 0.038(2) -0.006(2) 0.0187(19) -0.023(2)
F28 0.068(4) 0.058(3) 0.081(5) -0.006(3) -0.045(4) 0.013(3)
F29 0.032(2) 0.071(4) 0.157(7) 0.023(4) 0.029(4) 0.004(2)
F30 0.053(4) 0.039(3) 0.113(7) 0.008(4) -0.016(4) 0.017(2)
F31 0.040(3) 0.037(2) 0.088(4) 0.012(3) 0.032(3) 0.001(2)
F32 0.094(5) 0.059(4) 0.039(3) 0.020(2) 0.021(3) 0.016(4)
F33 0.054(3) 0.023(2) 0.068(4) 0.011(2) 0.023(3) 0.001(2)
F34 0.085(4) 0.051(3) 0.061(3) -0.001(2) 0.027(3) 0.033(3)
F35 0.077(4) 0.043(3) 0.048(3) -0.011(2) -0.017(3) 0.006(3)
F36 0.089(4) 0.071(4) 0.047(3) 0.021(3) 0.045(3) 0.035(3)
C37 0.029(6) 0.034(8) 0.029(8) 0.001(7) 0.008(6) 0.003(6)
C38 0.049(8) 0.051(7) 0.050(8) 0.008(6) 0.012(6) -0.010(6)
C39 0.038(8) 0.039(7) 0.037(8) 0.001(6) 0.001(7) 0.007(6)
C41 0.043(4) 0.031(3) 0.063(4) -0.008(3) -0.001(3) -0.006(3)
C42 0.041(4) 0.042(4) 0.036(3) -0.003(3) 0.002(3) -0.007(3)
C43 0.042(3) 0.047(4) 0.039(3) -0.011(3) 0.017(3) -0.022(3)
C45 0.036(3) 0.042(4) 0.082(5) 0.006(4) -0.003(3) 0.010(3)
C46 0.045(4) 0.034(4) 0.045(4) 0.008(3) 0.017(3) 0.006(3)
C47 0.056(5) 0.046(4) 0.042(4) 0.004(3) 0.009(3) 0.023(3)
F1A 0.044(11) 0.040(7) 0.039(11) 0.001(7) 0.006(8) -0.008(7)
F2A 0.050(10) 0.056(12) 0.053(9) 0.000(8) -0.003(7) -0.003(9)
F3A 0.063(13) 0.056(10) 0.055(10) -0.008(8) 0.015(8) -0.002(9)
F4A 0.071(12) 0.071(13) 0.047(6) -0.011(8) 0.010(7) -0.008(10)
F5A 0.043(6) 0.043(11) 0.048(11) 0.007(9) 0.006(7) 0.007(7)
F6A 0.059(11) 0.055(12) 0.064(11) 0.011(8) 0.023(9) -0.003(8)
F7A 0.036(11) 0.043(11) 0.029(10) 0.002(8) 0.013(8) 0.002(8)
F8A 0.020(11) 0.044(6) 0.015(11) 0.003(7) 0.010(8) 0.003(6)
F9A 0.030(7) 0.041(11) 0.038(12) 0.000(9) 0.009(7) 0.003(7)
F10A 0.0429(13) 0.094(2) 0.0383(13) 0.0055(13) 0.0219(11) 0.0186(14)
F11A 0.0639(16) 0.0736(17) 0.0181(10) -0.0010(10) 0.0122(10) 0.0139(13)
F12A 0.090(2) 0.0410(14) 0.0416(13) -0.0109(11) 0.0169(13) 0.0214(14)
F13A 0.0460(14) 0.081(2) 0.0326(11) -0.0125(12) -0.0025(10) -0.0211(14)
F14A 0.0231(11) 0.0769(18) 0.0321(11) -0.0049(10) 0.0077(9) 0.0053(10)
F15A 0.0595(15) 0.0445(14) 0.0489(13) 0.0024(10) 0.0099(11) -0.0210(12)
F16A 0.0604(16) 0.0507(15) 0.0339(11) 0.0034(10) -0.0087(10) 0.0216(12)
F17A 0.0678(16) 0.0448(14) 0.0527(14) 0.0169(11) 0.0158(12) -0.0143(12)
F18A 0.0634(18) 0.0329(12) 0.0374(12) -0.0097(10) -0.0020(12) 0.0143(12)
F19A 0.088(5) 0.077(5) 0.081(4) 0.040(3) 0.011(3) -0.002(4)
F20A 0.061(4) 0.045(4) 0.096(8) 0.017(5) 0.009(5) -0.017(3)
F21A 0.058(4) 0.036(3) 0.116(6) 0.007(5) 0.019(5) 0.010(3)
F22A 0.088(4) 0.073(4) 0.065(4) -0.045(3) 0.039(3) -0.026(3)
F23A 0.037(5) 0.076(7) 0.072(6) -0.041(5) -0.009(4) -0.012(5)
F24A 0.063(4) 0.069(4) 0.033(3) 0.008(3) 0.003(2) -0.019(3)
F25A 0.032(2) 0.046(3) 0.097(4) 0.008(3) 0.020(2) 0.003(2)
F26A 0.062(4) 0.097(7) 0.054(4) -0.016(4) 0.031(3) -0.006(5)
F27A 0.068(7) 0.093(7) 0.129(9) 0.003(6) 0.043(6) -0.021(5)
F28A 0.089(6) 0.074(5) 0.040(3) 0.002(3) -0.014(3) 0.007(4)
F29A 0.023(3) 0.065(4) 0.117(6) 0.032(5) 0.001(3) -0.004(3)
F30A 0.054(4) 0.064(5) 0.067(5) 0.040(4) 0.001(4) 0.022(4)
F31A 0.033(3) 0.049(4) 0.114(7) 0.008(5) -0.001(4) -0.011(3)
F32A 0.079(6) 0.060(4) 0.079(5) 0.015(4) 0.056(4) -0.003(4)
F33A 0.076(5) 0.037(4) 0.108(9) -0.007(5) 0.009(6) 0.003(3)
F34A 0.085(6) 0.067(5) 0.078(5) 0.006(4) 0.039(5) 0.035(4)
F35A 0.112(6) 0.047(4) 0.057(4) -0.014(3) 0.005(5) 0.010(4)
F36A 0.087(5) 0.084(5) 0.067(5) 0.013(4) 0.049(4) 0.007(4)
C37A 0.049(2) 0.048(2) 0.0246(15) -0.0025(15) 0.0124(14) 0.0127(17)
C38A 0.0332(17) 0.049(2) 0.0288(16) -0.0040(15) 0.0069(14) -0.0066(15)
C39A 0.0440(19) 0.0335(18) 0.0261(16) 0.0009(13) -0.0018(14) 0.0061(15)
C41A 0.049(4) 0.036(4) 0.081(5) 0.020(4) 0.012(4) -0.004(3)
C42A 0.057(5) 0.054(5) 0.032(4) -0.014(3) 0.006(3) -0.020(4)
C43A 0.042(4) 0.048(4) 0.055(4) 0.001(4) 0.020(3) -0.003(3)
C45A 0.036(4) 0.047(5) 0.048(4) 0.017(4) -0.002(3) 0.002(4)
C46A 0.038(4) 0.028(4) 0.065(6) 0.006(4) 0.014(4) -0.002(4)
C47A 0.066(6) 0.056(5) 0.046(4) 0.008(4) 0.030(4) 0.022(4)
Sn1 0.01608(11) 0.01332(11) 0.03245(12) 0.00059(6) 0.01002(8) 0.00006(5)
N1 0.0165(10) 0.0129(10) 0.0158(9) 0.0005(7) 0.0050(8) -0.0018(8)
N2 0.0175(10) 0.0130(10) 0.0160(9) -0.0004(8) 0.0048(8) 0.0004(8)
N3 0.0194(11) 0.0161(11) 0.0230(11) 0.0038(8) 0.0053(8) -0.0032(8)
N4 0.0181(10) 0.0156(11) 0.0244(11) -0.0046(8) 0.0057(8) 0.0005(8)
C1 0.0177(11) 0.0151(12) 0.0124(10) 0.0005(8) 0.0027(9) -0.0018(9)
C2 0.0159(12) 0.0172(13) 0.0143(11) -0.0001(8) 0.0049(9) -0.0009(8)
C3 0.0175(11) 0.0145(12) 0.0125(10) -0.0009(8) 0.0027(9) 0.0012(9)
C4 0.0279(14) 0.0156(13) 0.0241(13) 0.0051(10) 0.0083(11) -0.0013(10)
C5 0.0185(13) 0.0252(15) 0.0371(16) 0.0035(12) 0.0080(11) -0.0062(11)
C6 0.0179(13) 0.0235(14) 0.0351(15) -0.0042(11) 0.0078(11) 0.0035(10)
C7 0.0297(14) 0.0171(13) 0.0292(14) -0.0083(11) 0.0080(11) 0.0009(11)
C8 0.0194(12) 0.0123(11) 0.0181(11) 0.0018(9) 0.0077(9) -0.0007(9)
C9 0.0196(12) 0.0153(12) 0.0184(11) 0.0006(9) 0.0058(9) -0.0022(9)
C10 0.0241(13) 0.0156(12) 0.0235(12) -0.0038(10) 0.0081(10) -0.0030(10)
C11 0.0266(13) 0.0148(12) 0.0321(14) -0.0033(10) 0.0118(11) -0.0004(10)
C12 0.0211(13) 0.0173(13) 0.0306(14) 0.0030(11) 0.0075(11) 0.0027(10)
C13 0.0196(12) 0.0180(12) 0.0188(12) 0.0025(9) 0.0062(9) -0.0002(10)
C14 0.0222(13) 0.0219(13) 0.0200(12) 0.0034(10) 0.0018(10) 0.0035(10)
C15 0.0270(14) 0.0294(16) 0.0274(14) 0.0025(12) -0.0015(11) -0.0015(12)
C16 0.0353(16) 0.0367(18) 0.0245(14) 0.0114(13) 0.0027(12) 0.0031(13)
C17 0.0298(14) 0.0177(13) 0.0170(12) 0.0009(10) 0.0022(10) 0.0015(11)
C18 0.0262(14) 0.0305(16) 0.0279(14) -0.0008(12) -0.0034(11) 0.0018(12)
C19 0.049(2) 0.0345(18) 0.0222(14) 0.0086(12) 0.0079(13) 0.0007(15)
C20 0.0173(11) 0.0121(11) 0.0180(11) -0.0011(9) 0.0063(9) 0.0010(9)
C21 0.0178(12) 0.0153(12) 0.0212(12) -0.0005(9) 0.0047(9) 0.0009(9)
C22 0.0256(13) 0.0176(13) 0.0228(12) 0.0041(10) 0.0047(10) 0.0007(10)
C23 0.0259(13) 0.0165(13) 0.0304(14) 0.0039(10) 0.0085(11) -0.0015(10)
C24 0.0199(12) 0.0156(12) 0.0276(13) -0.0016(10) 0.0048(10) -0.0025(10)
C25 0.0178(12) 0.0158(12) 0.0197(12) -0.0026(10) 0.0060(9) -0.0001(9)
C26 0.0249(13) 0.0221(13) 0.0167(12) -0.0035(10) 0.0022(10) -0.0066(11)
C27 0.0363(16) 0.0322(16) 0.0263(14) -0.0113(12) 0.0088(12) -0.0099(13)
C28 0.0275(15) 0.0394(18) 0.0261(14) -0.0029(13) -0.0036(11) 0.0025(13)
C29 0.0264(13) 0.0170(12) 0.0184(12) 0.0002(10) 0.0005(10) -0.0019(10)
C30 0.0240(14) 0.0276(15) 0.0288(14) 0.0006(12) -0.0026(11) -0.0022(12)
C31 0.0420(18) 0.0318(17) 0.0265(15) -0.0094(12) 0.0062(13) -0.0023(14)

loop_
_atom_type_symbol
_atom_type_description
_atom_type_scat_dispersion_real
_atom_type_scat_dispersion_imag
_atom_type_scat_source
C C 0.0181 0.0091 'International Tables Vol C Tables 4.2.6.8 and 6.1.1.4'
H H 0.0000 0.0000 'International Tables Vol C Tables 4.2.6.8 and 6.1.1.4'
Al Al 0.2130 0.2455 'International Tables Vol C Tables 4.2.6.8 and 6.1.1.4'
F F 0.0727 0.0534 'International Tables Vol C Tables 4.2.6.8 and 6.1.1.4'
N N 0.0311 0.0180 'International Tables Vol C Tables 4.2.6.8 and 6.1.1.4'
O O 0.0492 0.0322 'International Tables Vol C Tables 4.2.6.8 and 6.1.1.4'
Sn Sn 0.0259 5.4591 'International Tables Vol C Tables 4.2.6.8 and 6.1.1.4'

loop_
_geom_angle_atom_site_label_1
_geom_angle_atom_site_label_2
_geom_angle_atom_site_label_3
_geom_angle
_geom_angle_site_symmetry_1
_geom_angle_site_symmetry_3
_geom_angle_publ_flag
O2 Al1 O3 113.63(11) . . ?
O2 Al1 O4 108.76(12) . . ?
O3 Al1 O4 108.42(11) . . ?
O2 Al1 O1 107.30(12) . . ?
O3 Al1 O1 106.54(11) . . ?
O4 Al1 O1 112.26(11) . . ?
C32 O1 Al1 146.6(2) . . ?
C36 O2 Al1 149.1(2) . . ?
C40 O3 Al1 146.5(2) . . ?
C44 O4 Al1 150.3(2) . . ?
O1 C32 C33 109.2(2) . . ?
O1 C32 C35 112.3(2) . . ?
C33 C32 C35 108.3(2) . . ?
O1 C32 C34 110.8(2) . . ?
C33 C32 C34 108.2(2) . . ?
C35 C32 C34 107.9(2) . . ?
F1 C33 F3 107.5(3) . . ?
F1 C33 F2 107.9(2) . . ?
F3 C33 F2 106.3(3) . . ?
F2A C33 F1A 107.6(9) . . ?
F2A C33 F3A 106.6(9) . . ?
F1A C33 F3A 106.2(8) . . ?
F1 C33 C32 110.8(2) . . ?
F2A C33 C32 132.8(18) . . ?
F3 C33 C32 113.2(2) . . ?
F2 C33 C32 110.9(3) . . ?
F1A C33 C32 113.9(15) . . ?
F3A C33 C32 82.8(19) . . ?
F4 C34 F5 107.9(3) . . ?
F4 C34 F6 107.4(3) . . ?
F5 C34 F6 106.5(2) . . ?
F5A C34 F6A 108.8(9) . . ?
F5A C34 F4A 108.7(9) . . ?
F6A C34 F4A 107.5(9) . . ?
F4 C34 C32 110.8(2) . . ?
F5A C34 C32 117.6(17) . . ?
F5 C34 C32 112.5(3) . . ?
F6 C34 C32 111.4(3) . . ?
F6A C34 C32 115.7(18) . . ?
F4A C34 C32 97(2) . . ?
F8 C35 F7 108.9(3) . . ?
F8 C35 F9 106.9(3) . . ?
F7 C35 F9 106.7(3) . . ?
F9A C35 F7A 106.9(9) . . ?
F9A C35 F8A 105.9(8) . . ?
F7A C35 F8A 105.5(8) . . ?
F8 C35 C32 110.7(2) . . ?
F7 C35 C32 113.2(3) . . ?
F9 C35 C32 110.2(2) . . ?
F9A C35 C32 122.7(19) . . ?
F7A C35 C32 123.1(18) . . ?
F8A C35 C32 86.9(16) . . ?
O2 C36 C38 101.2(11) . . ?
O2 C36 C39A 110.6(2) . . ?
O2 C36 C37A 109.4(3) . . ?
C39A C36 C37A 109.1(3) . . ?
O2 C36 C39 129.4(12) . . ?
C38 C36 C39 113.4(13) . . ?
O2 C36 C38A 110.2(3) . . ?
C39A C36 C38A 109.5(3) . . ?
C37A C36 C38A 108.0(3) . . ?
O2 C36 C37 83.9(10) . . ?
C38 C36 C37 114.2(14) . . ?
C39 C36 C37 111.7(13) . . ?
O3 C40 C41A 110.6(4) . . ?
O3 C40 C43 110.1(3) . . ?
O3 C40 C42A 106.4(4) . . ?
C41A C40 C42A 112.7(6) . . ?
O3 C40 C42 111.9(4) . . ?
C43 C40 C42 110.2(4) . . ?
O3 C40 C41 107.6(4) . . ?
C43 C40 C41 108.6(5) . . ?
C42 C40 C41 108.4(4) . . ?
O3 C40 C43A 110.4(4) . . ?
C41A C40 C43A 110.0(5) . . ?
C42A C40 C43A 106.6(5) . . ?
O4 C44 C47A 110.0(5) . . ?
O4 C44 C45 113.4(4) . . ?
O4 C44 C46A 109.9(6) . . ?
C47A C44 C46A 114.6(7) . . ?
O4 C44 C46 110.3(4) . . ?
C45 C44 C46 109.4(5) . . ?
O4 C44 C45A 103.9(5) . . ?
C47A C44 C45A 109.4(6) . . ?
C46A C44 C45A 108.4(6) . . ?
O4 C44 C47 112.7(4) . . ?
C45 C44 C47 106.0(5) . . ?
C46 C44 C47 104.6(5) . . ?
F12 C37 F10 100(2) . . ?
F12 C37 F11 100(2) . . ?
F10 C37 F11 98.3(19) . . ?
F12 C37 C36 105(2) . . ?
F10 C37 C36 119(2) . . ?
F11 C37 C36 129(2) . . ?
F13 C38 F15 108.7(9) . . ?
F13 C38 F14 108.6(9) . . ?
F15 C38 F14 108.3(9) . . ?
F13 C38 C36 113(3) . . ?
F15 C38 C36 115(2) . . ?
F14 C38 C36 102(3) . . ?
F18 C39 F16 107.3(8) . . ?
F18 C39 F17 107.1(8) . . ?
F16 C39 F17 107.4(8) . . ?
F18 C39 C36 104(3) . . ?
F16 C39 C36 126(2) . . ?
F17 C39 C36 104(2) . . ?
F20 C41 F21 100.2(7) . . ?
F20 C41 F19 115.4(9) . . ?
F21 C41 F19 107.2(7) . . ?
F20 C41 C40 110.3(8) . . ?
F21 C41 C40 111.4(6) . . ?
F19 C41 C40 111.6(6) . . ?
F23 C42 F22 105.2(9) . . ?
F23 C42 F24 102.2(9) . . ?
F22 C42 F24 110.6(7) . . ?
F23 C42 C40 118.3(8) . . ?
F22 C42 C40 110.8(6) . . ?
F24 C42 C40 109.4(6) . . ?
F26 C43 F27 108.6(6) . . ?
F26 C43 F25 107.1(7) . . ?
F27 C43 F25 106.2(8) . . ?
F26 C43 C40 111.4(6) . . ?
F27 C43 C40 113.8(6) . . ?
F25 C43 C40 109.4(6) . . ?
F28 C45 F30 108.8(8) . . ?
F28 C45 F29 110.1(8) . . ?
F30 C45 F29 109.2(8) . . ?
F28 C45 C44 106.7(6) . . ?
F30 C45 C44 113.9(8) . . ?
F29 C45 C44 108.2(6) . . ?
F31 C46 F32 105.9(8) . . ?
F31 C46 F33 107.4(9) . . ?
F32 C46 F33 108.0(8) . . ?
F31 C46 C44 111.2(7) . . ?
F32 C46 C44 109.3(7) . . ?
F33 C46 C44 114.6(7) . . ?
F36 C47 F34 105.3(7) . . ?
F36 C47 F35 106.2(7) . . ?
F34 C47 F35 106.9(7) . . ?
F36 C47 C44 109.9(6) . . ?
F34 C47 C44 115.5(6) . . ?
F35 C47 C44 112.5(6) . . ?
F12A C37A F10A 107.0(3) . . ?
F12A C37A F11A 108.9(3) . . ?
F10A C37A F11A 107.9(3) . . ?
F12A C37A C36 111.1(3) . . ?
F10A C37A C36 109.9(3) . . ?
F11A C37A C36 111.8(3) . . ?
F13A C38A F15A 107.6(3) . . ?
F13A C38A F14A 107.5(3) . . ?
F15A C38A F14A 106.7(3) . . ?
F13A C38A C36 113.1(3) . . ?
F15A C38A C36 110.9(3) . . ?
F14A C38A C36 110.7(3) . . ?
F17A C39A F18A 108.7(3) . . ?
F17A C39A F16A 107.7(3) . . ?
F18A C39A F16A 106.9(3) . . ?
F17A C39A C36 111.0(3) . . ?
F18A C39A C36 110.5(3) . . ?
F16A C39A C36 111.9(3) . . ?
F20A C41A F19A 99.3(9) . . ?
F20A C41A F21A 107.9(13) . . ?
F19A C41A F21A 110.4(10) . . ?
F20A C41A C40 121.3(11) . . ?
F19A C41A C40 110.2(8) . . ?
F21A C41A C40 107.4(7) . . ?
F24A C42A F22A 107.7(9) . . ?
F24A C42A F23A 118.3(12) . . ?
F22A C42A F23A 103.0(11) . . ?
F24A C42A C40 112.1(7) . . ?
F22A C42A C40 107.7(7) . . ?
F23A C42A C40 107.2(10) . . ?
F25A C43A F26A 111.4(9) . . ?
F25A C43A F27A 106.6(12) . . ?
F26A C43A F27A 108.9(12) . . ?
F25A C43A C40 113.5(7) . . ?
F26A C43A C40 108.8(9) . . ?
F27A C43A C40 107.5(11) . . ?
F28A C45A F30A 106.5(9) . . ?
F28A C45A F29A 108.6(10) . . ?
F30A C45A F29A 103.5(9) . . ?
F28A C45A C44 115.0(8) . . ?
F30A C45A C44 112.2(9) . . ?
F29A C45A C44 110.3(7) . . ?
F31A C46A F33A 107.9(13) . . ?
F31A C46A F32A 107.4(11) . . ?
F33A C46A F32A 110.3(11) . . ?
F31A C46A C44 108.5(9) . . ?
F33A C46A C44 110.7(12) . . ?
F32A C46A C44 111.9(9) . . ?
F36A C47A F34A 113.0(10) . . ?
F36A C47A F35A 108.1(9) . . ?
F34A C47A F35A 107.0(10) . . ?
F36A C47A C44 111.2(8) . . ?
F34A C47A C44 110.5(8) . . ?
F35A C47A C44 106.6(8) . . ?
N2 Sn1 N1 90.14(9) . . ?
C1 N1 C8 121.6(2) . . ?
C1 N1 Sn1 126.25(17) . . ?
C8 N1 Sn1 109.96(15) . . ?
C3 N2 C20 122.2(2) . . ?
C3 N2 Sn1 126.17(17) . . ?
C20 N2 Sn1 109.21(15) . . ?
C1 N3 C4 121.9(2) . . ?
C1 N3 C5 120.7(2) . . ?
C4 N3 C5 114.6(2) . . ?
C3 N4 C6 119.7(2) . . ?
C3 N4 C7 119.9(2) . . ?
C6 N4 C7 113.4(2) . . ?
N1 C1 N3 119.3(2) . . ?
N1 C1 C2 123.2(2) . . ?
N3 C1 C2 117.5(2) . . ?
C3 C2 C1 130.7(3) . . ?
C3 C2 H2 114.6 . . ?
C1 C2 H2 114.6 . . ?
N2 C3 N4 118.1(2) . . ?
N2 C3 C2 123.5(2) . . ?
N4 C3 C2 118.4(2) . . ?
N3 C4 H4A 109.5 . . ?
N3 C4 H4B 109.5 . . ?
H4A C4 H4B 109.5 . . ?
N3 C4 H4C 109.5 . . ?
H4A C4 H4C 109.5 . . ?
H4B C4 H4C 109.5 . . ?
N3 C5 H5A 109.5 . . ?
N3 C5 H5B 109.5 . . ?
H5A C5 H5B 109.5 . . ?
N3 C5 H5C 109.5 . . ?
H5A C5 H5C 109.5 . . ?
H5B C5 H5C 109.5 . . ?
N4 C6 H6A 109.5 . . ?
N4 C6 H6B 109.5 . . ?
H6A C6 H6B 109.5 . . ?
N4 C6 H6C 109.5 . . ?
H6A C6 H6C 109.5 . . ?
H6B C6 H6C 109.5 . . ?
N4 C7 H7A 109.5 . . ?
N4 C7 H7B 109.5 . . ?
H7A C7 H7B 109.5 . . ?
N4 C7 H7C 109.5 . . ?
H7A C7 H7C 109.5 . . ?
H7B C7 H7C 109.5 . . ?
C9 C8 C13 121.6(2) . . ?
C9 C8 N1 119.0(2) . . ?
C13 C8 N1 119.2(2) . . ?
C10 C9 C8 117.6(2) . . ?
C10 C9 C17 118.8(2) . . ?
C8 C9 C17 123.6(2) . . ?
C11 C10 C9 121.8(3) . . ?
C11 C10 H10 119.1 . . ?
C9 C10 H10 119.1 . . ?
C10 C11 C12 119.8(3) . . ?
C10 C11 H11 120.1 . . ?
C12 C11 H11 120.1 . . ?
C11 C12 C13 121.2(3) . . ?
C11 C12 H12 119.4 . . ?
C13 C12 H12 119.4 . . ?
C12 C13 C8 118.0(2) . . ?
C12 C13 C14 119.0(2) . . ?
C8 C13 C14 123.0(2) . . ?
C13 C14 C15 111.5(2) . . ?
C13 C14 C16 112.1(2) . . ?
C15 C14 C16 109.5(2) . . ?
C13 C14 H14 107.8 . . ?
C15 C14 H14 107.8 . . ?
C16 C14 H14 107.8 . . ?
C14 C15 H15A 109.5 . . ?
C14 C15 H15B 109.5 . . ?
H15A C15 H15B 109.5 . . ?
C14 C15 H15C 109.5 . . ?
H15A C15 H15C 109.5 . . ?
H15B C15 H15C 109.5 . . ?
C14 C16 H16A 109.5 . . ?
C14 C16 H16B 109.5 . . ?
H16A C16 H16B 109.5 . . ?
C14 C16 H16C 109.5 . . ?
H16A C16 H16C 109.5 . . ?
H16B C16 H16C 109.5 . . ?
C9 C17 C18 112.1(2) . . ?
C9 C17 C19 110.5(3) . . ?
C18 C17 C19 110.1(2) . . ?
C9 C17 H17 108.0 . . ?
C18 C17 H17 108.0 . . ?
C19 C17 H17 108.0 . . ?
C17 C18 H18A 109.5 . . ?
C17 C18 H18B 109.5 . . ?
H18A C18 H18B 109.5 . . ?
C17 C18 H18C 109.5 . . ?
H18A C18 H18C 109.5 . . ?
H18B C18 H18C 109.5 . . ?
C17 C19 H19A 109.5 . . ?
C17 C19 H19B 109.5 . . ?
H19A C19 H19B 109.5 . . ?
C17 C19 H19C 109.5 . . ?
H19A C19 H19C 109.5 . . ?
H19B C19 H19C 109.5 . . ?
C25 C20 C21 121.2(2) . . ?
C25 C20 N2 119.6(2) . . ?
C21 C20 N2 118.9(2) . . ?
C22 C21 C20 118.0(2) . . ?
C22 C21 C29 118.8(2) . . ?
C20 C21 C29 123.2(2) . . ?
C23 C22 C21 121.5(3) . . ?
C23 C22 H22 119.3 . . ?
C21 C22 H22 119.3 . . ?
C24 C23 C22 119.7(3) . . ?
C24 C23 H23 120.2 . . ?
C22 C23 H23 120.2 . . ?
C23 C24 C25 121.5(3) . . ?
C23 C24 H24 119.3 . . ?
C25 C24 H24 119.3 . . ?
C24 C25 C20 118.2(2) . . ?
C24 C25 C26 118.8(2) . . ?
C20 C25 C26 123.0(2) . . ?
C25 C26 C28 111.2(2) . . ?
C25 C26 C27 111.4(2) . . ?
C28 C26 C27 110.0(2) . . ?
C25 C26 H26 108.1 . . ?
C28 C26 H26 108.1 . . ?
C27 C26 H26 108.1 . . ?
C26 C27 H27A 109.5 . . ?
C26 C27 H27B 109.5 . . ?
H27A C27 H27B 109.5 . . ?
C26 C27 H27C 109.5 . . ?
H27A C27 H27C 109.5 . . ?
H27B C27 H27C 109.5 . . ?
C26 C28 H28A 109.5 . . ?
C26 C28 H28B 109.5 . . ?
H28A C28 H28B 109.5 . . ?
C26 C28 H28C 109.5 . . ?
H28A C28 H28C 109.5 . . ?
H28B C28 H28C 109.5 . . ?
C21 C29 C30 111.0(2) . . ?
C21 C29 C31 110.9(2) . . ?
C30 C29 C31 110.2(2) . . ?
C21 C29 H29 108.2 . . ?
C30 C29 H29 108.2 . . ?
C31 C29 H29 108.2 . . ?
C29 C30 H30A 109.5 . . ?
C29 C30 H30B 109.5 . . ?
H30A C30 H30B 109.5 . . ?
C29 C30 H30C 109.5 . . ?
H30A C30 H30C 109.5 . . ?
H30B C30 H30C 109.5 . . ?
C29 C31 H31A 109.5 . . ?
C29 C31 H31B 109.5 . . ?
H31A C31 H31B 109.5 . . ?
C29 C31 H31C 109.5 . . ?
H31A C31 H31C 109.5 . . ?
H31B C31 H31C 109.5 . . ?

loop_
_geom_bond_atom_site_label_1
_geom_bond_atom_site_label_2
_geom_bond_distance
_geom_bond_site_symmetry_2
_geom_bond_publ_flag
Al1 O2 1.716(2) . ?
Al1 O3 1.721(2) . ?
Al1 O4 1.722(2) . ?
Al1 O1 1.748(2) . ?
O1 C32 1.329(4) . ?
O2 C36 1.340(4) . ?
O3 C40 1.352(4) . ?
O4 C44 1.337(4) . ?
C32 C33 1.552(4) . ?
C32 C35 1.558(4) . ?
C32 C34 1.564(4) . ?
C33 F1 1.325(4) . ?
C33 F2A 1.343(8) . ?
C33 F3 1.345(3) . ?
C33 F2 1.346(4) . ?
C33 F1A 1.352(8) . ?
C33 F3A 1.361(8) . ?
C34 F4 1.327(4) . ?
C34 F5A 1.330(8) . ?
C34 F5 1.341(3) . ?
C34 F6 1.341(3) . ?
C34 F6A 1.345(8) . ?
C34 F4A 1.348(8) . ?
C35 F8 1.327(4) . ?
C35 F7 1.333(3) . ?
C35 F9 1.339(4) . ?
C35 F9A 1.350(8) . ?
C35 F7A 1.351(8) . ?
C35 F8A 1.367(8) . ?
C36 C38 1.522(15) . ?
C36 C39A 1.544(4) . ?
C36 C37A 1.552(4) . ?
C36 C39 1.560(15) . ?
C36 C38A 1.567(5) . ?
C36 C37 1.571(16) . ?
C40 C41A 1.518(9) . ?
C40 C43 1.536(7) . ?
C40 C42A 1.545(9) . ?
C40 C42 1.548(8) . ?
C40 C41 1.573(8) . ?
C40 C43A 1.590(8) . ?
C44 C47A 1.496(9) . ?
C44 C45 1.527(8) . ?
C44 C46A 1.549(11) . ?
C44 C46 1.557(9) . ?
C44 C45A 1.580(10) . ?
C44 C47 1.580(9) . ?
F10 C37 1.358(16) . ?
F11 C37 1.363(16) . ?
F12 C37 1.352(16) . ?
F13 C38 1.338(8) . ?
F14 C38 1.343(8) . ?
F15 C38 1.339(8) . ?
F16 C39 1.349(7) . ?
F17 C39 1.350(7) . ?
F18 C39 1.348(7) . ?
F19 C41 1.343(9) . ?
F20 C41 1.309(10) . ?
F21 C41 1.330(9) . ?
F22 C42 1.318(8) . ?
F23 C42 1.301(10) . ?
F24 C42 1.319(8) . ?
F25 C43 1.341(9) . ?
F26 C43 1.326(9) . ?
F27 C43 1.341(8) . ?
F28 C45 1.324(9) . ?
F29 C45 1.359(10) . ?
F30 C45 1.329(9) . ?
F31 C46 1.320(9) . ?
F32 C46 1.323(9) . ?
F33 C46 1.334(9) . ?
F34 C47 1.336(8) . ?
F35 C47 1.355(9) . ?
F36 C47 1.331(9) . ?
F10A C37A 1.332(5) . ?
F11A C37A 1.337(4) . ?
F12A C37A 1.331(5) . ?
F13A C38A 1.328(4) . ?
F14A C38A 1.340(5) . ?
F15A C38A 1.335(5) . ?
F16A C39A 1.348(4) . ?
F17A C39A 1.317(5) . ?
F18A C39A 1.328(4) . ?
F19A C41A 1.313(11) . ?
F20A C41A 1.302(11) . ?
F21A C41A 1.335(11) . ?
F22A C42A 1.350(10) . ?
F23A C42A 1.354(11) . ?
F24A C42A 1.342(10) . ?
F25A C43A 1.315(10) . ?
F26A C43A 1.326(11) . ?
F27A C43A 1.329(12) . ?
F28A C45A 1.327(11) . ?
F29A C45A 1.340(10) . ?
F30A C45A 1.333(11) . ?
F31A C46A 1.315(11) . ?
F32A C46A 1.334(11) . ?
F33A C46A 1.328(12) . ?
F34A C47A 1.310(11) . ?
F35A C47A 1.323(11) . ?
F36A C47A 1.308(11) . ?
Sn1 N2 2.089(2) . ?
Sn1 N1 2.095(2) . ?
N1 C1 1.360(3) . ?
N1 C8 1.456(3) . ?
N2 C3 1.363(3) . ?
N2 C20 1.454(3) . ?
N3 C1 1.367(3) . ?
N3 C4 1.460(3) . ?
N3 C5 1.463(4) . ?
N4 C3 1.374(3) . ?
N4 C6 1.458(3) . ?
N4 C7 1.462(3) . ?
C1 C2 1.406(4) . ?
C2 C3 1.400(4) . ?
C2 H2 0.9500 . ?
C4 H4A 0.9800 . ?
C4 H4B 0.9800 . ?
C4 H4C 0.9800 . ?
C5 H5A 0.9800 . ?
C5 H5B 0.9800 . ?
C5 H5C 0.9800 . ?
C6 H6A 0.9800 . ?
C6 H6B 0.9800 . ?
C6 H6C 0.9800 . ?
C7 H7A 0.9800 . ?
C7 H7B 0.9800 . ?
C7 H7C 0.9800 . ?
C8 C9 1.409(4) . ?
C8 C13 1.412(4) . ?
C9 C10 1.394(4) . ?
C9 C17 1.518(4) . ?
C10 C11 1.380(4) . ?
C10 H10 0.9500 . ?
C11 C12 1.388(4) . ?
C11 H11 0.9500 . ?
C12 C13 1.394(4) . ?
C12 H12 0.9500 . ?
C13 C14 1.524(4) . ?
C14 C15 1.533(4) . ?
C14 C16 1.534(4) . ?
C14 H14 1.0000 . ?
C15 H15A 0.9800 . ?
C15 H15B 0.9800 . ?
C15 H15C 0.9800 . ?
C16 H16A 0.9800 . ?
C16 H16B 0.9800 . ?
C16 H16C 0.9800 . ?
C17 C18 1.529(4) . ?
C17 C19 1.537(4) . ?
C17 H17 1.0000 . ?
C18 H18A 0.9800 . ?
C18 H18B 0.9800 . ?
C18 H18C 0.9800 . ?
C19 H19A 0.9800 . ?
C19 H19B 0.9800 . ?
C19 H19C 0.9800 . ?
C20 C25 1.412(4) . ?
C20 C21 1.414(4) . ?
C21 C22 1.391(4) . ?
C21 C29 1.524(4) . ?
C22 C23 1.388(4) . ?
C22 H22 0.9500 . ?
C23 C24 1.385(4) . ?
C23 H23 0.9500 . ?
C24 C25 1.388(4) . ?
C24 H24 0.9500 . ?
C25 C26 1.522(4) . ?
C26 C28 1.532(4) . ?
C26 C27 1.541(4) . ?
C26 H26 1.0000 . ?
C27 H27A 0.9800 . ?
C27 H27B 0.9800 . ?
C27 H27C 0.9800 . ?
C28 H28A 0.9800 . ?
C28 H28B 0.9800 . ?
C28 H28C 0.9800 . ?
C29 C30 1.535(4) . ?
C29 C31 1.536(4) . ?
C29 H29 1.0000 . ?
C30 H30A 0.9800 . ?
C30 H30B 0.9800 . ?
C30 H30C 0.9800 . ?
C31 H31A 0.9800 . ?
C31 H31B 0.9800 . ?
C31 H31C 0.9800 . ?

loop_
_geom_torsion_atom_site_label_1
_geom_torsion_atom_site_label_2
_geom_torsion_atom_site_label_3
_geom_torsion_atom_site_label_4
_geom_torsion
_geom_torsion_site_symmetry_1
_geom_torsion_site_symmetry_2
_geom_torsion_site_symmetry_3
_geom_torsion_site_symmetry_4
_geom_torsion_publ_flag
O2 Al1 O1 C32 155.0(4) . . . . ?
O3 Al1 O1 C32 33.0(4) . . . . ?
O4 Al1 O1 C32 -85.5(4) . . . . ?
O3 Al1 O2 C36 81.4(4) . . . . ?
O4 Al1 O2 C36 -157.8(4) . . . . ?
O1 Al1 O2 C36 -36.1(4) . . . . ?
O2 Al1 O3 C40 77.9(4) . . . . ?
O4 Al1 O3 C40 -43.1(4) . . . . ?
O1 Al1 O3 C40 -164.2(4) . . . . ?
O2 Al1 O4 C44 40.7(5) . . . . ?
O3 Al1 O4 C44 164.7(4) . . . . ?
O1 Al1 O4 C44 -77.8(4) . . . . ?
Al1 O1 C32 C33 173.1(3) . . . . ?
Al1 O1 C32 C35 52.9(5) . . . . ?
Al1 O1 C32 C34 -67.8(4) . . . . ?
O1 C32 C33 F1 -42.5(3) . . . . ?
C35 C32 C33 F1 80.0(3) . . . . ?
C34 C32 C33 F1 -163.3(2) . . . . ?
O1 C32 C33 F2A 58(2) . . . . ?
C35 C32 C33 F2A -179(2) . . . . ?
C34 C32 C33 F2A -63(2) . . . . ?
O1 C32 C33 F3 -163.4(3) . . . . ?
C35 C32 C33 F3 -40.9(3) . . . . ?
C34 C32 C33 F3 75.8(3) . . . . ?
O1 C32 C33 F2 77.3(3) . . . . ?
C35 C32 C33 F2 -160.2(2) . . . . ?
C34 C32 C33 F2 -43.5(3) . . . . ?
O1 C32 C33 F1A -91.4(17) . . . . ?
C35 C32 C33 F1A 31.1(17) . . . . ?
C34 C32 C33 F1A 147.8(17) . . . . ?
O1 C32 C33 F3A 164.1(16) . . . . ?
C35 C32 C33 F3A -73.4(16) . . . . ?
C34 C32 C33 F3A 43.3(16) . . . . ?
O1 C32 C34 F4 -39.2(3) . . . . ?
C33 C32 C34 F4 80.5(3) . . . . ?
C35 C32 C34 F4 -162.5(2) . . . . ?
O1 C32 C34 F5A -118.2(19) . . . . ?
C33 C32 C34 F5A 1.5(19) . . . . ?
C35 C32 C34 F5A 118.5(19) . . . . ?
O1 C32 C34 F5 -160.2(2) . . . . ?
C33 C32 C34 F5 -40.4(3) . . . . ?
C35 C32 C34 F5 76.6(3) . . . . ?
O1 C32 C34 F6 80.4(3) . . . . ?
C33 C32 C34 F6 -159.9(2) . . . . ?
C35 C32 C34 F6 -42.9(3) . . . . ?
O1 C32 C34 F6A 12.6(18) . . . . ?
C33 C32 C34 F6A 132.4(18) . . . . ?
C35 C32 C34 F6A -110.7(18) . . . . ?
O1 C32 C34 F4A 126.1(17) . . . . ?
C33 C32 C34 F4A -114.1(17) . . . . ?
C35 C32 C34 F4A 2.9(17) . . . . ?
O1 C32 C35 F8 -43.2(3) . . . . ?
C33 C32 C35 F8 -163.9(3) . . . . ?
C34 C32 C35 F8 79.2(3) . . . . ?
O1 C32 C35 F7 -165.8(3) . . . . ?
C33 C32 C35 F7 73.5(3) . . . . ?
C34 C32 C35 F7 -43.4(3) . . . . ?
O1 C32 C35 F9 74.8(3) . . . . ?
C33 C32 C35 F9 -45.9(3) . . . . ?
C34 C32 C35 F9 -162.8(2) . . . . ?
O1 C32 C35 F9A -7.1(19) . . . . ?
C33 C32 C35 F9A -127.8(19) . . . . ?
C34 C32 C35 F9A 115.3(19) . . . . ?
O1 C32 C35 F7A 139.3(18) . . . . ?
C33 C32 C35 F7A 18.6(18) . . . . ?
C34 C32 C35 F7A -98.3(18) . . . . ?
O1 C32 C35 F8A -114.1(14) . . . . ?
C33 C32 C35 F8A 125.2(14) . . . . ?
C34 C32 C35 F8A 8.3(14) . . . . ?
Al1 O2 C36 C38 83.9(13) . . . . ?
Al1 O2 C36 C39A -63.0(5) . . . . ?
Al1 O2 C36 C37A 176.8(3) . . . . ?
Al1 O2 C36 C39 -49.4(14) . . . . ?
Al1 O2 C36 C38A 58.2(5) . . . . ?
Al1 O2 C36 C37 -162.6(10) . . . . ?
Al1 O3 C40 C41A -134.0(5) . . . . ?
Al1 O3 C40 C43 -43.2(6) . . . . ?
Al1 O3 C40 C42A 103.3(5) . . . . ?
Al1 O3 C40 C42 79.7(5) . . . . ?
Al1 O3 C40 C41 -161.4(4) . . . . ?
Al1 O3 C40 C43A -12.0(6) . . . . ?
Al1 O4 C44 C47A -62.5(7) . . . . ?
Al1 O4 C44 C45 -158.5(5) . . . . ?
Al1 O4 C44 C46A 64.6(7) . . . . ?
Al1 O4 C44 C46 78.5(6) . . . . ?
Al1 O4 C44 C45A -179.5(5) . . . . ?
Al1 O4 C44 C47 -38.0(7) . . . . ?
O2 C36 C37 F12 -89.5(18) . . . . ?
C38 C36 C37 F12 10(2) . . . . ?
C39 C36 C37 F12 140(2) . . . . ?
O2 C36 C37 F10 21.5(19) . . . . ?
C38 C36 C37 F10 121(2) . . . . ?
C39 C36 C37 F10 -109(2) . . . . ?
O2 C36 C37 F11 154(3) . . . . ?
C38 C36 C37 F11 -107(3) . . . . ?
C39 C36 C37 F11 24(3) . . . . ?
O2 C36 C38 F13 151.0(19) . . . . ?
C39 C36 C38 F13 -67(2) . . . . ?
C37 C36 C38 F13 63(2) . . . . ?
O2 C36 C38 F15 25(2) . . . . ?
C39 C36 C38 F15 167(2) . . . . ?
C37 C36 C38 F15 -63(3) . . . . ?
O2 C36 C38 F14 -92.2(17) . . . . ?
C39 C36 C38 F14 50(2) . . . . ?
C37 C36 C38 F14 179(2) . . . . ?
O2 C36 C39 F18 20.4(19) . . . . ?
C38 C36 C39 F18 -109(2) . . . . ?
C37 C36 C39 F18 120.7(19) . . . . ?
O2 C36 C39 F16 -104(2) . . . . ?
C38 C36 C39 F16 127(3) . . . . ?
C37 C36 C39 F16 -3(3) . . . . ?
O2 C36 C39 F17 132.3(17) . . . . ?
C38 C36 C39 F17 3(3) . . . . ?
C37 C36 C39 F17 -127(2) . . . . ?
O3 C40 C41 F20 174.0(6) . . . . ?
C43 C40 C41 F20 54.8(8) . . . . ?
C42 C40 C41 F20 -64.8(8) . . . . ?
O3 C40 C41 F21 -75.6(6) . . . . ?
C43 C40 C41 F21 165.2(5) . . . . ?
C42 C40 C41 F21 45.6(7) . . . . ?
O3 C40 C41 F19 44.2(8) . . . . ?
C43 C40 C41 F19 -74.9(8) . . . . ?
C42 C40 C41 F19 165.4(7) . . . . ?
O3 C40 C42 F23 165.2(9) . . . . ?
C43 C40 C42 F23 -71.9(10) . . . . ?
C41 C40 C42 F23 46.8(10) . . . . ?
O3 C40 C42 F22 43.7(8) . . . . ?
C43 C40 C42 F22 166.6(6) . . . . ?
C41 C40 C42 F22 -74.8(8) . . . . ?
O3 C40 C42 F24 -78.5(6) . . . . ?
C43 C40 C42 F24 44.4(7) . . . . ?
C41 C40 C42 F24 163.0(6) . . . . ?
O3 C40 C43 F26 -75.8(6) . . . . ?
C42 C40 C43 F26 160.3(5) . . . . ?
C41 C40 C43 F26 41.8(6) . . . . ?
O3 C40 C43 F27 161.0(7) . . . . ?
C42 C40 C43 F27 37.1(9) . . . . ?
C41 C40 C43 F27 -81.4(8) . . . . ?
O3 C40 C43 F25 42.4(7) . . . . ?
C42 C40 C43 F25 -81.5(7) . . . . ?
C41 C40 C43 F25 159.9(6) . . . . ?
O4 C44 C45 F28 -43.6(8) . . . . ?
C46 C44 C45 F28 79.9(8) . . . . ?
C47 C44 C45 F28 -167.9(6) . . . . ?
O4 C44 C45 F30 -163.7(7) . . . . ?
C46 C44 C45 F30 -40.1(10) . . . . ?
C47 C44 C45 F30 72.1(9) . . . . ?
O4 C44 C45 F29 74.8(7) . . . . ?
C46 C44 C45 F29 -161.6(7) . . . . ?
C47 C44 C45 F29 -49.4(8) . . . . ?
O4 C44 C46 F31 -43.7(8) . . . . ?
C45 C44 C46 F31 -169.1(7) . . . . ?
C47 C44 C46 F31 77.8(8) . . . . ?
O4 C44 C46 F32 72.9(8) . . . . ?
C45 C44 C46 F32 -52.5(9) . . . . ?
C47 C44 C46 F32 -165.6(7) . . . . ?
O4 C44 C46 F33 -165.7(7) . . . . ?
C45 C44 C46 F33 68.9(9) . . . . ?
C47 C44 C46 F33 -44.2(9) . . . . ?
O4 C44 C47 F36 -48.3(7) . . . . ?
C45 C44 C47 F36 76.3(7) . . . . ?
C46 C44 C47 F36 -168.1(6) . . . . ?
O4 C44 C47 F34 -167.2(6) . . . . ?
C45 C44 C47 F34 -42.5(8) . . . . ?
C46 C44 C47 F34 73.0(8) . . . . ?
O4 C44 C47 F35 69.8(7) . . . . ?
C45 C44 C47 F35 -165.6(6) . . . . ?
C46 C44 C47 F35 -50.1(7) . . . . ?
O2 C36 C37A F12A -73.2(4) . . . . ?
C39A C36 C37A F12A 165.7(3) . . . . ?
C38A C36 C37A F12A 46.7(4) . . . . ?
O2 C36 C37A F10A 45.1(4) . . . . ?
C39A C36 C37A F10A -76.0(4) . . . . ?
C38A C36 C37A F10A 165.0(3) . . . . ?
O2 C36 C37A F11A 164.9(3) . . . . ?
C39A C36 C37A F11A 43.8(4) . . . . ?
C38A C36 C37A F11A -75.2(4) . . . . ?
O2 C36 C38A F13A 160.5(3) . . . . ?
C39A C36 C38A F13A -77.7(4) . . . . ?
C37A C36 C38A F13A 41.1(4) . . . . ?
O2 C36 C38A F15A 39.5(4) . . . . ?
C39A C36 C38A F15A 161.3(3) . . . . ?
C37A C36 C38A F15A -79.9(3) . . . . ?
O2 C36 C38A F14A -78.7(3) . . . . ?
C39A C36 C38A F14A 43.1(4) . . . . ?
C37A C36 C38A F14A 161.9(3) . . . . ?
O2 C36 C39A F17A -75.9(3) . . . . ?
C37A C36 C39A F17A 44.4(4) . . . . ?
C38A C36 C39A F17A 162.5(3) . . . . ?
O2 C36 C39A F18A 44.7(4) . . . . ?
C37A C36 C39A F18A 165.1(3) . . . . ?
C38A C36 C39A F18A -76.9(4) . . . . ?
O2 C36 C39A F16A 163.8(3) . . . . ?
C37A C36 C39A F16A -75.9(4) . . . . ?
C38A C36 C39A F16A 42.1(4) . . . . ?
O3 C40 C41A F20A -168.0(11) . . . . ?
C42A C40 C41A F20A -49.1(14) . . . . ?
C43A C40 C41A F20A 69.7(13) . . . . ?
O3 C40 C41A F19A 76.9(8) . . . . ?
C42A C40 C41A F19A -164.2(7) . . . . ?
C43A C40 C41A F19A -45.4(9) . . . . ?
O3 C40 C41A F21A -43.4(10) . . . . ?
C42A C40 C41A F21A 75.6(10) . . . . ?
C43A C40 C41A F21A -165.6(8) . . . . ?
O3 C40 C42A F24A -45.4(9) . . . . ?
C41A C40 C42A F24A -166.8(8) . . . . ?
C43A C40 C42A F24A 72.4(9) . . . . ?
O3 C40 C42A F22A 72.9(7) . . . . ?
C41A C40 C42A F22A -48.5(9) . . . . ?
C43A C40 C42A F22A -169.3(7) . . . . ?
O3 C40 C42A F23A -176.8(10) . . . . ?
C41A C40 C42A F23A 61.8(12) . . . . ?
C43A C40 C42A F23A -59.0(11) . . . . ?
O3 C40 C43A F25A 77.3(7) . . . . ?
C41A C40 C43A F25A -160.2(7) . . . . ?
C42A C40 C43A F25A -37.8(8) . . . . ?
O3 C40 C43A F26A -47.3(9) . . . . ?
C41A C40 C43A F26A 75.1(10) . . . . ?
C42A C40 C43A F26A -162.4(8) . . . . ?
O3 C40 C43A F27A -165.0(10) . . . . ?
C41A C40 C43A F27A -42.6(12) . . . . ?
C42A C40 C43A F27A 79.9(12) . . . . ?
O4 C44 C45A F28A -45.5(9) . . . . ?
C47A C44 C45A F28A -163.0(8) . . . . ?
C46A C44 C45A F28A 71.4(10) . . . . ?
O4 C44 C45A F30A -167.5(8) . . . . ?
C47A C44 C45A F30A 75.0(9) . . . . ?
C46A C44 C45A F30A -50.6(10) . . . . ?
O4 C44 C45A F29A 77.7(8) . . . . ?
C47A C44 C45A F29A -39.8(10) . . . . ?
C46A C44 C45A F29A -165.4(9) . . . . ?
O4 C44 C46A F31A -45.4(11) . . . . ?
C47A C44 C46A F31A 79.1(11) . . . . ?
C45A C44 C46A F31A -158.4(9) . . . . ?
O4 C44 C46A F33A -163.6(9) . . . . ?
C47A C44 C46A F33A -39.1(12) . . . . ?
C45A C44 C46A F33A 83.4(11) . . . . ?
O4 C44 C46A F32A 72.9(10) . . . . ?
C47A C44 C46A F32A -162.7(9) . . . . ?
C45A C44 C46A F32A -40.1(12) . . . . ?
O4 C44 C47A F36A -37.8(10) . . . . ?
C46A C44 C47A F36A -162.2(9) . . . . ?
C45A C44 C47A F36A 75.7(10) . . . . ?
O4 C44 C47A F34A -164.3(8) . . . . ?
C46A C44 C47A F34A 71.3(11) . . . . ?
C45A C44 C47A F34A -50.7(11) . . . . ?
O4 C44 C47A F35A 79.8(8) . . . . ?
C46A C44 C47A F35A -44.6(10) . . . . ?
C45A C44 C47A F35A -166.6(7) . . . . ?
C8 N1 C1 N3 18.9(3) . . . . ?
Sn1 N1 C1 N3 -179.63(17) . . . . ?
C8 N1 C1 C2 -161.8(2) . . . . ?
Sn1 N1 C1 C2 -0.4(3) . . . . ?
C4 N3 C1 N1 37.6(4) . . . . ?
C5 N3 C1 N1 -162.5(2) . . . . ?
C4 N3 C1 C2 -141.7(3) . . . . ?
C5 N3 C1 C2 18.2(4) . . . . ?
N1 C1 C2 C3 3.8(5) . . . . ?
N3 C1 C2 C3 -176.9(3) . . . . ?
C20 N2 C3 N4 -19.6(3) . . . . ?
Sn1 N2 C3 N4 179.91(17) . . . . ?
C20 N2 C3 C2 160.9(2) . . . . ?
Sn1 N2 C3 C2 0.4(3) . . . . ?
C6 N4 C3 N2 163.3(2) . . . . ?
C7 N4 C3 N2 -48.0(3) . . . . ?
C6 N4 C3 C2 -17.2(4) . . . . ?
C7 N4 C3 C2 131.5(3) . . . . ?
C1 C2 C3 N2 -3.8(5) . . . . ?
C1 C2 C3 N4 176.7(3) . . . . ?
C1 N1 C8 C9 65.1(3) . . . . ?
Sn1 N1 C8 C9 -99.0(2) . . . . ?
C1 N1 C8 C13 -119.4(3) . . . . ?
Sn1 N1 C8 C13 76.5(2) . . . . ?
C13 C8 C9 C10 2.3(4) . . . . ?
N1 C8 C9 C10 177.7(2) . . . . ?
C13 C8 C9 C17 -175.9(2) . . . . ?
N1 C8 C9 C17 -0.5(4) . . . . ?
C8 C9 C10 C11 -1.8(4) . . . . ?
C17 C9 C10 C11 176.4(3) . . . . ?
C9 C10 C11 C12 0.3(4) . . . . ?
C10 C11 C12 C13 0.9(4) . . . . ?
C11 C12 C13 C8 -0.4(4) . . . . ?
C11 C12 C13 C14 178.7(3) . . . . ?
C9 C8 C13 C12 -1.2(4) . . . . ?
N1 C8 C13 C12 -176.6(2) . . . . ?
C9 C8 C13 C14 179.7(2) . . . . ?
N1 C8 C13 C14 4.4(4) . . . . ?
C12 C13 C14 C15 69.9(3) . . . . ?
C8 C13 C14 C15 -111.0(3) . . . . ?
C12 C13 C14 C16 -53.3(3) . . . . ?
C8 C13 C14 C16 125.7(3) . . . . ?
C10 C9 C17 C18 62.9(3) . . . . ?
C8 C9 C17 C18 -119.0(3) . . . . ?
C10 C9 C17 C19 -60.3(3) . . . . ?
C8 C9 C17 C19 117.8(3) . . . . ?
C3 N2 C20 C25 118.5(3) . . . . ?
Sn1 N2 C20 C25 -78.0(2) . . . . ?
C3 N2 C20 C21 -68.0(3) . . . . ?
Sn1 N2 C20 C21 95.5(2) . . . . ?
C25 C20 C21 C22 -1.2(4) . . . . ?
N2 C20 C21 C22 -174.5(2) . . . . ?
C25 C20 C21 C29 177.2(2) . . . . ?
N2 C20 C21 C29 3.8(4) . . . . ?
C20 C21 C22 C23 1.6(4) . . . . ?
C29 C21 C22 C23 -176.9(3) . . . . ?
C21 C22 C23 C24 -0.7(4) . . . . ?
C22 C23 C24 C25 -0.6(4) . . . . ?
C23 C24 C25 C20 0.9(4) . . . . ?
C23 C24 C25 C26 -179.0(3) . . . . ?
C21 C20 C25 C24 -0.1(4) . . . . ?
N2 C20 C25 C24 173.3(2) . . . . ?
C21 C20 C25 C26 179.9(2) . . . . ?
N2 C20 C25 C26 -6.8(4) . . . . ?
C24 C25 C26 C28 -69.4(3) . . . . ?
C20 C25 C26 C28 110.6(3) . . . . ?
C24 C25 C26 C27 53.6(3) . . . . ?
C20 C25 C26 C27 -126.4(3) . . . . ?
C22 C21 C29 C30 -66.0(3) . . . . ?
C20 C21 C29 C30 115.6(3) . . . . ?
C22 C21 C29 C31 56.9(3) . . . . ?
C20 C21 C29 C31 -121.5(3) . . . . ?
